data_4074565
loop_
_publ_author_name
'Moore, Jennifer A.'
'Cowley, Alan H.'
'Gordon, John C.'

_publ_section_title
;
 Mediating Oxidation States in Decamethyleuropocene Complexes. The Role of
 the Diazabutadiene Fragment
;
_journal_issue 22
_journal_name_full Organometallics
_journal_page_first 5207
_journal_paper_doi 10.1021/om060793j
_journal_volume 25
_journal_year 2006
_chemical_formula_moiety 'C24 H40 Eu O'
_chemical_formula_sum 'C24 H40 Eu O'
_chemical_formula_weight 496.52
_space_group_IT_number 19
_symmetry_cell_setting orthorhombic
_symmetry_space_group_name_Hall 'P 2ac 2ab'
_symmetry_space_group_name_H-M 'P 21 21 21'
_atom_sites_solution_hydrogens geom
_atom_sites_solution_primary direct
_atom_sites_solution_secondary difmap
_audit_creation_method
;
manual editing of the .cif file 
created by SHELXTL Ver. 6.10 
;
_cell_angle_alpha 90
_cell_angle_beta 90
_cell_angle_gamma 90
_cell_formula_units_Z 4
_cell_length_a 8.512(5)
_cell_length_b 15.229(5)
_cell_length_c 18.541(5)
_cell_measurement_temperature 153(2)
_cell_volume 2403.5(17)
_computing_cell_refinement 'Collect software, Nonius B.V. 1998'
_computing_data_collection 'Collect software, Nonius B.V. 1998'
_computing_data_reduction
;
DENZO and Scalepack (Otwinoski and Minor, 1997)
;
_computing_molecular_graphics 'XP SHELXTL/PC, Siemens Analytical'
_computing_structure_refinement 'XL SHELXTL/PC, Siemens Analytical'
_computing_structure_solution
;
SIR97 - Altomare A., Burla M.C., Camalli M., Cascarano G.L., Giacovazzo C., 
Guagliardi A., Moliterni A.G.G., Polidori G.,Spagna R.
;
_diffrn_ambient_temperature 153(2)
_diffrn_measured_fraction_theta_full 0.996
_diffrn_measured_fraction_theta_max 0.996
_diffrn_measurement_device_type 'Nonius Kappa CCD'
_diffrn_measurement_method \w-scan
_diffrn_radiation_monochromator graphite
_diffrn_radiation_source 'fine-focus sealed tube'
_diffrn_radiation_type MoK\a
_diffrn_radiation_wavelength 0.71073
_diffrn_reflns_av_R_equivalents 0.1097
_diffrn_reflns_av_sigmaI/netI 0.0909
_diffrn_reflns_limit_h_max 10
_diffrn_reflns_limit_h_min -11
_diffrn_reflns_limit_k_max 19
_diffrn_reflns_limit_k_min -16
_diffrn_reflns_limit_l_max 23
_diffrn_reflns_limit_l_min -24
_diffrn_reflns_number 15713
_diffrn_reflns_theta_full 25.00
_diffrn_reflns_theta_max 27.50
_diffrn_reflns_theta_min 2.95
_exptl_absorpt_coefficient_mu 2.618
_exptl_absorpt_correction_T_max 1.00
_exptl_absorpt_correction_T_min 1.00
_exptl_absorpt_correction_type multi-scan
_exptl_absorpt_process_details 'DENZO and Scalepack (Otwinoski and Minor, 1997)'
_exptl_crystal_colour red
_exptl_crystal_density_diffrn 1.372
_exptl_crystal_density_method 'not measured'
_exptl_crystal_description block
_exptl_crystal_F_000 1020
_exptl_crystal_size_max 0.19
_exptl_crystal_size_mid 0.15
_exptl_crystal_size_min 0.15
_refine_diff_density_max 1.193
_refine_diff_density_min -1.303
_refine_diff_density_rms 0.110
_refine_ls_abs_structure_details 'Flack H D (1983), Acta Cryst. A39, 876-881'
_refine_ls_abs_structure_Flack -0.03(3)
_refine_ls_extinction_method none
_refine_ls_goodness_of_fit_ref 1.049
_refine_ls_hydrogen_treatment constr
_refine_ls_matrix_type full
_refine_ls_number_parameters 247
_refine_ls_number_reflns 5156
_refine_ls_number_restraints 0
_refine_ls_restrained_S_all 1.049
_refine_ls_R_factor_all 0.0780
_refine_ls_R_factor_gt 0.0489
_refine_ls_shift/su_max 0.001
_refine_ls_shift/su_mean 0.000
_refine_ls_structure_factor_coef Fsqd
_refine_ls_weighting_details 'calc w=1/[\s^2^(Fo^2^)+(0.0399P)^2^+0.8145P] where P=(Fo^2^+2Fc^2^)/3'
_refine_ls_weighting_scheme calc
_refine_ls_wR_factor_gt 0.1024
_refine_ls_wR_factor_ref 0.1134
_reflns_number_gt 3796
_reflns_number_total 5156
_reflns_threshold_expression >2sigma(I)
_cod_data_source_file om060793jsi20060831_010133.cif
_cod_data_source_block (C5Me5)2EuOEt2.
_cod_depositor_comments
;
The following automatic conversions were performed:

'_symmetry_cell_setting' value 'Orthorhombic' changed to
'orthorhombic' according to
/home/saulius/struct/CIF-dictionaries/cif_core.dic dictionary named
'cif_core.dic' version 2.4.1 from 2010-06-29.

Automatic conversion script
Id: cif_fix_values 1715 2011-07-08 13:25:40Z adriana 
;
_cod_original_sg_symbol_Hall P2ac2ab
_cod_original_sg_symbol_H-M P212121
_cod_database_code 4074565

loop_
_symmetry_equiv_pos_as_xyz
'x, y, z'
'-x+1/2, -y, z+1/2'
'x+1/2, -y+1/2, -z'
'-x, y+1/2, -z+1/2'

loop_
_atom_site_label
_atom_site_type_symbol
_atom_site_fract_x
_atom_site_fract_y
_atom_site_fract_z
_atom_site_U_iso_or_equiv
_atom_site_adp_type
_atom_site_occupancy
_atom_site_symmetry_multiplicity
_atom_site_calc_flag
_atom_site_refinement_flags
C1 C 0.3244(11) -0.0442(5) 0.9937(5) 0.031(2) Uani 1 1 d .
C2 C 0.1643(11) -0.0575(5) 1.0167(4) 0.033(2) Uani 1 1 d .
C3 C 0.0929(9) 0.0247(6) 1.0225(5) 0.043(2) Uani 1 1 d .
C4 C 0.2055(12) 0.0895(6) 1.0049(5) 0.042(3) Uani 1 1 d .
C5 C 0.3448(14) 0.0469(6) 0.9874(5) 0.040(2) Uani 1 1 d .
C6 C 0.4479(11) -0.1136(6) 0.9869(5) 0.049(3) Uani 1 1 d .
H6A H 0.5190 -0.0988 0.9472 0.074 Uiso 1 1 calc R
H6B H 0.3979 -0.1704 0.9772 0.074 Uiso 1 1 calc R
H6C H 0.5078 -0.1172 1.0320 0.074 Uiso 1 1 calc R
C7 C 0.0958(10) -0.1442(6) 1.0417(5) 0.053(2) Uani 1 1 d .
H7A H 0.1125 -0.1507 1.0937 0.079 Uiso 1 1 calc R
H7B H 0.1478 -0.1925 1.0162 0.079 Uiso 1 1 calc R
H7C H -0.0170 -0.1455 1.0313 0.079 Uiso 1 1 calc R
C8 C -0.0722(9) 0.0414(7) 1.0499(5) 0.069(3) Uani 1 1 d .
H8A H -0.1471 0.0064 1.0219 0.103 Uiso 1 1 calc R
H8B H -0.0976 0.1038 1.0448 0.103 Uiso 1 1 calc R
H8C H -0.0788 0.0247 1.1009 0.103 Uiso 1 1 calc R
C9 C 0.1820(14) 0.1873(5) 1.0111(6) 0.074(3) Uani 1 1 d .
H9A H 0.0695 0.2007 1.0093 0.111 Uiso 1 1 calc R
H9B H 0.2355 0.2167 0.9710 0.111 Uiso 1 1 calc R
H9C H 0.2257 0.2080 1.0569 0.111 Uiso 1 1 calc R
C10 C 0.5011(12) 0.0910(6) 0.9717(6) 0.057(3) Uani 1 1 d .
H10A H 0.5512 0.1079 1.0172 0.086 Uiso 1 1 calc R
H10B H 0.4835 0.1434 0.9422 0.086 Uiso 1 1 calc R
H10C H 0.5695 0.0500 0.9457 0.086 Uiso 1 1 calc R
C11 C 0.1253(10) -0.1658(5) 0.8169(5) 0.0303(19) Uani 1 1 d .
C12 C 0.1827(8) -0.1154(5) 0.7602(4) 0.0335(19) Uani 1 1 d .
C13 C 0.0593(9) -0.0589(5) 0.7354(4) 0.0332(17) Uani 1 1 d .
C14 C -0.0722(8) -0.0766(5) 0.7785(4) 0.0364(19) Uani 1 1 d .
C15 C -0.0355(9) -0.1414(5) 0.8291(4) 0.0346(19) Uani 1 1 d .
C16 C 0.3441(9) -0.1240(6) 0.7267(6) 0.060(3) Uani 1 1 d .
H16A H 0.4242 -0.1213 0.7646 0.089 Uiso 1 1 calc R
H16B H 0.3608 -0.0759 0.6924 0.089 Uiso 1 1 calc R
H16C H 0.3518 -0.1803 0.7013 0.089 Uiso 1 1 calc R
C17 C 0.0683(10) 0.0039(6) 0.6731(4) 0.0536(19) Uani 1 1 d .
H17A H -0.0255 -0.0026 0.6429 0.080 Uiso 1 1 calc R
H17B H 0.1622 -0.0089 0.6444 0.080 Uiso 1 1 calc R
H17C H 0.0742 0.0642 0.6914 0.080 Uiso 1 1 calc R
C18 C -0.2336(8) -0.0382(6) 0.7668(6) 0.056(3) Uani 1 1 d .
H18A H -0.2247 0.0164 0.7391 0.084 Uiso 1 1 calc R
H18B H -0.2824 -0.0258 0.8136 0.084 Uiso 1 1 calc R
H18C H -0.2986 -0.0802 0.7401 0.084 Uiso 1 1 calc R
C19 C -0.1483(11) -0.1834(6) 0.8815(6) 0.063(3) Uani 1 1 d .
H19A H -0.1640 -0.1444 0.9229 0.094 Uiso 1 1 calc R
H19B H -0.1050 -0.2395 0.8981 0.094 Uiso 1 1 calc R
H19C H -0.2493 -0.1937 0.8575 0.094 Uiso 1 1 calc R
C20 C 0.2078(12) -0.2437(5) 0.8524(5) 0.053(3) Uani 1 1 d .
H20A H 0.1610 -0.2548 0.8998 0.080 Uiso 1 1 calc R
H20B H 0.3198 -0.2304 0.8581 0.080 Uiso 1 1 calc R
H20C H 0.1956 -0.2959 0.8220 0.080 Uiso 1 1 calc R
C21 C 0.3169(12) 0.1938(6) 0.7913(7) 0.075(3) Uani 1 1 d .
H21A H 0.3640 0.2330 0.8281 0.090 Uiso 1 1 calc R
H21B H 0.2949 0.2291 0.7476 0.090 Uiso 1 1 calc R
C22 C 0.4283(12) 0.1216(7) 0.7735(6) 0.069(3) Uani 1 1 d .
H22A H 0.4632 0.0931 0.8181 0.104 Uiso 1 1 calc R
H22B H 0.5194 0.1459 0.7480 0.104 Uiso 1 1 calc R
H22C H 0.3756 0.0785 0.7427 0.104 Uiso 1 1 calc R
C23 C 0.0484(11) 0.2192(6) 0.8262(6) 0.063(3) Uani 1 1 d .
H23A H 0.0292 0.2493 0.7797 0.076 Uiso 1 1 calc R
H23B H 0.0768 0.2641 0.8626 0.076 Uiso 1 1 calc R
C24 C -0.0953(11) 0.1711(7) 0.8494(7) 0.069(4) Uani 1 1 d .
H24A H -0.1241 0.1280 0.8124 0.104 Uiso 1 1 calc R
H24B H -0.1817 0.2128 0.8560 0.104 Uiso 1 1 calc R
H24C H -0.0745 0.1407 0.8950 0.104 Uiso 1 1 calc R
Eu1 Eu 0.14190(3) 0.00238(2) 0.874716(18) 0.02572(12) Uani 1 1 d .
O1 O 0.1733(7) 0.1569(4) 0.8186(4) 0.0461(18) Uani 1 1 d .

loop_
_atom_site_aniso_label
_atom_site_aniso_U_11
_atom_site_aniso_U_22
_atom_site_aniso_U_33
_atom_site_aniso_U_23
_atom_site_aniso_U_13
_atom_site_aniso_U_12
C1 0.031(5) 0.032(4) 0.028(5) 0.003(4) -0.009(4) -0.003(4)
C2 0.037(5) 0.039(5) 0.023(5) 0.005(4) -0.005(4) -0.005(4)
C3 0.042(4) 0.061(7) 0.026(4) -0.011(4) -0.004(4) 0.023(4)
C4 0.053(6) 0.034(5) 0.038(6) -0.010(4) -0.021(5) 0.002(5)
C5 0.043(5) 0.041(5) 0.036(6) 0.001(4) -0.014(5) -0.006(5)
C6 0.047(6) 0.058(6) 0.042(6) 0.010(5) -0.010(5) 0.015(5)
C7 0.055(5) 0.062(6) 0.042(6) 0.014(5) -0.003(4) -0.006(5)
C8 0.044(5) 0.127(9) 0.035(5) 0.001(5) -0.004(4) 0.031(5)
C9 0.112(9) 0.040(6) 0.070(8) -0.019(5) -0.029(7) 0.014(6)
C10 0.070(7) 0.057(6) 0.045(7) 0.010(5) -0.019(5) -0.023(5)
C11 0.038(5) 0.021(4) 0.031(5) -0.010(3) -0.003(4) -0.002(4)
C12 0.031(4) 0.031(4) 0.038(5) -0.014(4) 0.000(4) -0.002(3)
C13 0.051(5) 0.032(4) 0.017(4) 0.000(3) 0.000(4) -0.003(4)
C14 0.021(4) 0.042(5) 0.046(5) -0.013(4) -0.003(4) 0.000(3)
C15 0.028(4) 0.041(5) 0.035(5) -0.004(4) 0.006(4) -0.015(4)
C16 0.038(5) 0.066(6) 0.075(8) -0.020(6) 0.010(5) -0.014(5)
C17 0.081(5) 0.049(5) 0.031(4) -0.002(6) -0.009(4) -0.013(7)
C18 0.034(4) 0.069(7) 0.065(8) -0.017(5) -0.017(4) 0.004(4)
C19 0.059(6) 0.076(7) 0.054(7) 0.001(6) 0.013(5) -0.026(5)
C20 0.071(5) 0.020(4) 0.069(8) -0.001(4) -0.009(5) 0.001(4)
C21 0.076(7) 0.053(6) 0.095(10) 0.037(6) -0.007(7) -0.015(6)
C22 0.059(6) 0.063(6) 0.086(9) 0.011(6) 0.002(6) -0.014(6)
C23 0.075(7) 0.052(6) 0.062(7) 0.020(5) -0.011(6) 0.025(6)
C24 0.057(7) 0.072(7) 0.078(9) 0.005(6) -0.007(6) 0.030(6)
Eu1 0.03198(18) 0.02088(19) 0.02431(18) 0.0007(3) -0.00500(12) -0.0001(2)
O1 0.052(4) 0.033(3) 0.053(4) 0.017(3) -0.009(3) 0.004(3)

loop_
_atom_type_symbol
_atom_type_description
_atom_type_scat_dispersion_real
_atom_type_scat_dispersion_imag
_atom_type_scat_source
C C 0.0033 0.0016 'International Tables Vol C Tables 4.2.6.8 and 6.1.1.4'
H H 0.0000 0.0000 'International Tables Vol C Tables 4.2.6.8 and 6.1.1.4'
Eu Eu -0.1578 3.6682 'International Tables Vol C Tables 4.2.6.8 and 6.1.1.4'
O O 0.0106 0.0060 'International Tables Vol C Tables 4.2.6.8 and 6.1.1.4'

loop_
_geom_angle_atom_site_label_1
_geom_angle_atom_site_label_2
_geom_angle_atom_site_label_3
_geom_angle
C5 C1 C2 106.3(10)
C5 C1 C6 127.2(11)
C2 C1 C6 126.1(7)
C5 C1 Eu1 75.6(6)
C2 C1 Eu1 75.1(5)
C6 C1 Eu1 120.3(6)
C3 C2 C1 108.0(7)
C3 C2 C7 126.2(8)
C1 C2 C7 125.1(8)
C3 C2 Eu1 75.5(5)
C1 C2 Eu1 74.9(5)
C7 C2 Eu1 123.1(6)
C2 C3 C4 108.3(7)
C2 C3 C8 125.4(8)
C4 C3 C8 126.1(8)
C2 C3 Eu1 75.6(5)
C4 C3 Eu1 76.0(6)
C8 C3 Eu1 119.2(5)
C5 C4 C3 107.8(7)
C5 C4 C9 126.3(9)
C3 C4 C9 125.6(9)
C5 C4 Eu1 75.1(5)
C3 C4 Eu1 74.8(5)
C9 C4 Eu1 120.4(6)
C4 C5 C1 109.7(10)
C4 C5 C10 125.8(8)
C1 C5 C10 124.2(11)
C4 C5 Eu1 76.2(5)
C1 C5 Eu1 75.3(6)
C10 C5 Eu1 120.4(7)
C1 C6 H6A 109.5
C1 C6 H6B 109.5
H6A C6 H6B 109.5
C1 C6 H6C 109.5
H6A C6 H6C 109.5
H6B C6 H6C 109.5
C2 C7 H7A 109.5
C2 C7 H7B 109.5
H7A C7 H7B 109.5
C2 C7 H7C 109.5
H7A C7 H7C 109.5
H7B C7 H7C 109.5
C3 C8 H8A 109.5
C3 C8 H8B 109.5
H8A C8 H8B 109.5
C3 C8 H8C 109.5
H8A C8 H8C 109.5
H8B C8 H8C 109.5
C4 C9 H9A 109.5
C4 C9 H9B 109.5
H9A C9 H9B 109.5
C4 C9 H9C 109.5
H9A C9 H9C 109.5
H9B C9 H9C 109.5
C5 C10 H10A 109.5
C5 C10 H10B 109.5
H10A C10 H10B 109.5
C5 C10 H10C 109.5
H10A C10 H10C 109.5
H10B C10 H10C 109.5
C12 C11 C15 108.1(7)
C12 C11 C20 126.4(8)
C15 C11 C20 124.9(8)
C12 C11 Eu1 76.4(4)
C15 C11 Eu1 75.5(4)
C20 C11 Eu1 121.7(6)
C11 C12 C13 108.4(7)
C11 C12 C16 125.6(8)
C13 C12 C16 125.8(8)
C11 C12 Eu1 74.7(5)
C13 C12 Eu1 76.6(4)
C16 C12 Eu1 118.6(5)
C14 C13 C12 106.7(6)
C14 C13 C17 127.0(7)
C12 C13 C17 126.2(7)
C14 C13 Eu1 75.0(4)
C12 C13 Eu1 73.9(4)
C17 C13 Eu1 118.6(5)
C15 C14 C13 109.9(6)
C15 C14 C18 125.0(8)
C13 C14 C18 124.8(8)
C15 C14 Eu1 74.4(4)
C13 C14 Eu1 76.3(4)
C18 C14 Eu1 120.9(5)
C14 C15 C11 106.9(7)
C14 C15 C19 126.1(8)
C11 C15 C19 126.7(8)
C14 C15 Eu1 76.7(4)
C11 C15 Eu1 74.7(4)
C19 C15 Eu1 118.8(6)
C12 C16 H16A 109.5
C12 C16 H16B 109.5
H16A C16 H16B 109.5
C12 C16 H16C 109.5
H16A C16 H16C 109.5
H16B C16 H16C 109.5
C13 C17 H17A 109.5
C13 C17 H17B 109.5
H17A C17 H17B 109.5
C13 C17 H17C 109.5
H17A C17 H17C 109.5
H17B C17 H17C 109.5
C14 C18 H18A 109.5
C14 C18 H18B 109.5
H18A C18 H18B 109.5
C14 C18 H18C 109.5
H18A C18 H18C 109.5
H18B C18 H18C 109.5
C15 C19 H19A 109.5
C15 C19 H19B 109.5
H19A C19 H19B 109.5
C15 C19 H19C 109.5
H19A C19 H19C 109.5
H19B C19 H19C 109.5
C11 C20 H20A 109.5
C11 C20 H20B 109.5
H20A C20 H20B 109.5
C11 C20 H20C 109.5
H20A C20 H20C 109.5
H20B C20 H20C 109.5
O1 C21 C22 109.4(7)
O1 C21 H21A 109.8
C22 C21 H21A 109.8
O1 C21 H21B 109.8
C22 C21 H21B 109.8
H21A C21 H21B 108.3
C21 C22 H22A 109.5
C21 C22 H22B 109.5
H22A C22 H22B 109.5
C21 C22 H22C 109.5
H22A C22 H22C 109.5
H22B C22 H22C 109.5
O1 C23 C24 108.2(7)
O1 C23 H23A 110.1
C24 C23 H23A 110.1
O1 C23 H23B 110.1
C24 C23 H23B 110.1
H23A C23 H23B 108.4
C23 C24 H24A 109.5
C23 C24 H24B 109.5
H24A C24 H24B 109.5
C23 C24 H24C 109.5
H24A C24 H24C 109.5
H24B C24 H24C 109.5
O1 Eu1 C11 133.5(2)
O1 Eu1 C1 119.5(2)
C11 Eu1 C1 95.7(2)
O1 Eu1 C15 130.3(2)
C11 Eu1 C15 29.9(2)
C1 Eu1 C15 110.0(2)
O1 Eu1 C3 107.4(2)
C11 Eu1 C3 118.9(3)
C1 Eu1 C3 48.6(2)
C15 Eu1 C3 108.2(3)
O1 Eu1 C2 132.0(2)
C11 Eu1 C2 93.8(2)
C1 Eu1 C2 30.0(3)
C15 Eu1 C2 93.8(2)
C3 Eu1 C2 28.9(2)
O1 Eu1 C5 90.9(2)
C11 Eu1 C5 122.9(3)
C1 Eu1 C5 29.1(2)
C15 Eu1 C5 138.7(2)
C3 Eu1 C5 47.9(3)
C2 Eu1 C5 48.1(2)
O1 Eu1 C12 105.3(2)
C11 Eu1 C12 28.9(2)
C1 Eu1 C12 111.6(2)
C15 Eu1 C12 48.3(2)
C3 Eu1 C12 147.2(3)
C2 Eu1 C12 119.8(3)
C5 Eu1 C12 130.2(3)
O1 Eu1 C4 84.0(2)
C11 Eu1 C4 141.0(3)
C1 Eu1 C4 48.2(2)
C15 Eu1 C4 137.4(3)
C3 Eu1 C4 29.2(3)
C2 Eu1 C4 48.0(3)
C5 Eu1 C4 28.7(3)
C12 Eu1 C4 158.5(3)
O1 Eu1 C14 101.5(2)
C11 Eu1 C14 48.0(2)
C1 Eu1 C14 138.8(2)
C15 Eu1 C14 28.8(2)
C3 Eu1 C14 125.2(2)
C2 Eu1 C14 120.1(2)
C5 Eu1 C14 167.4(2)
C12 Eu1 C14 47.7(2)
C4 Eu1 C14 150.5(3)
O1 Eu1 C13 87.6(2)
C11 Eu1 C13 48.2(2)
C1 Eu1 C13 140.8(2)
C15 Eu1 C13 48.0(2)
C3 Eu1 C13 153.8(2)
C2 Eu1 C13 140.2(2)
C5 Eu1 C13 156.1(3)
C12 Eu1 C13 29.5(2)
C4 Eu1 C13 170.7(2)
C14 Eu1 C13 28.7(2)
C23 O1 C21 114.0(7)
C23 O1 Eu1 119.1(5)
C21 O1 Eu1 125.8(5)

loop_
_geom_bond_atom_site_label_1
_geom_bond_atom_site_label_2
_geom_bond_distance
C1 C5 1.402(10)
C1 C2 1.443(15)
C1 C6 1.497(13)
C1 Eu1 2.790(9)
C2 C3 1.395(11)
C2 C7 1.516(11)
C2 Eu1 2.792(8)
C3 C4 1.413(12)
C3 C8 1.517(11)
C3 Eu1 2.792(9)
C4 C5 1.391(15)
C4 C9 1.507(11)
C4 Eu1 2.807(9)
C5 C10 1.518(14)
C5 Eu1 2.794(10)
C6 H6A 0.9800
C6 H6B 0.9800
C6 H6C 0.9800
C7 H7A 0.9800
C7 H7B 0.9800
C7 H7C 0.9800
C8 H8A 0.9800
C8 H8B 0.9800
C8 H8C 0.9800
C9 H9A 0.9800
C9 H9B 0.9800
C9 H9C 0.9800
C10 H10A 0.9800
C10 H10B 0.9800
C10 H10C 0.9800
C11 C12 1.391(12)
C11 C15 1.436(11)
C11 C20 1.528(12)
C11 Eu1 2.780(7)
C12 C13 1.434(11)
C12 C16 1.513(11)
C12 Eu1 2.801(7)
C13 C14 1.401(10)
C13 C17 1.501(10)
C13 Eu1 2.835(7)
C14 C15 1.397(11)
C14 C18 1.508(10)
C14 Eu1 2.820(7)
C15 C19 1.510(11)
C15 Eu1 2.791(7)
C16 H16A 0.9800
C16 H16B 0.9800
C16 H16C 0.9800
C17 H17A 0.9800
C17 H17B 0.9800
C17 H17C 0.9800
C18 H18A 0.9800
C18 H18B 0.9800
C18 H18C 0.9800
C19 H19A 0.9800
C19 H19B 0.9800
C19 H19C 0.9800
C20 H20A 0.9800
C20 H20B 0.9800
C20 H20C 0.9800
C21 O1 1.437(11)
C21 C22 1.489(14)
C21 H21A 0.9900
C21 H21B 0.9900
C22 H22A 0.9800
C22 H22B 0.9800
C22 H22C 0.9800
C23 O1 1.431(10)
C23 C24 1.490(13)
C23 H23A 0.9900
C23 H23B 0.9900
C24 H24A 0.9800
C24 H24B 0.9800
C24 H24C 0.9800
Eu1 O1 2.588(5)
